data_4511274
loop_
_publ_author_name
'Dur\'a, Gema'
'Carri\'on, M. Carmen'
'Jal\'on, F\'elix A.'
'Rodr\'iguez, Ana M.'
'Manzano, Blanca R.'

_publ_section_title
;
 Metal Supramolecular Frameworks with Silver and Ditopic
 Bis(pyrazolyl)methane Ligands: Effect of the Anions and Ligand
 Substitution
;
_journal_issue 7
_journal_name_full 'Crystal Growth &amp; Design'
_journal_page_first 3510
_journal_paper_doi 10.1021/cg5004484
_journal_volume 14
_journal_year 2014
_chemical_formula_moiety 'C32 H38 Ag2 Cl2 N10 O8'
_chemical_formula_sum 'C32 H38 Ag2 Cl2 N10 O8'
_chemical_formula_weight 977.36
_chemical_name_systematic
;
 ?
;
_space_group_IT_number 14
_symmetry_cell_setting monoclinic
_symmetry_space_group_name_Hall '-P 2ybc'
_symmetry_space_group_name_H-M 'P 1 21/c 1'
_atom_sites_solution_hydrogens geom
_atom_sites_solution_primary direct
_atom_sites_solution_secondary difmap
_audit_creation_method SHELXL-97
_cell_angle_alpha 90.000
_cell_angle_beta 106.224(23)
_cell_angle_gamma 90.000
_cell_formula_units_Z 2
_cell_length_a 8.726(2)
_cell_length_b 24.848(4)
_cell_length_c 9.261(2)
_cell_measurement_reflns_used 2167
_cell_measurement_temperature 290(2)
_cell_measurement_theta_max 20.552
_cell_measurement_theta_min 2.431
_cell_volume 1928.0(7)
_computing_cell_refinement 'Bruker SAINT'
_computing_data_collection 'Bruker APEX'
_computing_data_reduction 'Bruker SAINT, SADABS, XPREP'
_computing_molecular_graphics 'WINGX v2013.3 (Farrugia, 2013)'
_computing_publication_material 'WINGX v2013.3 (Farrugia, 2013)'
_computing_structure_refinement 'SHELXL-97 (Sheldrick, 1997)'
_computing_structure_solution 'SHELXS-97 (Sheldrick, 1990)'
_diffrn_ambient_temperature 290(2)
_diffrn_measured_fraction_theta_full 0.987
_diffrn_measured_fraction_theta_max 0.987
_diffrn_measurement_device_type 'CCD area detector'
_diffrn_measurement_method 'omega scans'
_diffrn_radiation_monochromator graphite
_diffrn_radiation_source 'fine-focus sealed tube'
_diffrn_radiation_type MoK\a
_diffrn_radiation_wavelength 0.71073
_diffrn_reflns_av_R_equivalents 0.0374
_diffrn_reflns_av_sigmaI/netI 0.0376
_diffrn_reflns_limit_h_max 10
_diffrn_reflns_limit_h_min -10
_diffrn_reflns_limit_k_max 29
_diffrn_reflns_limit_k_min -19
_diffrn_reflns_limit_l_max 11
_diffrn_reflns_limit_l_min -11
_diffrn_reflns_number 12655
_diffrn_reflns_theta_full 25.00
_diffrn_reflns_theta_max 25.00
_diffrn_reflns_theta_min 2.43
_exptl_absorpt_coefficient_mu 1.216
_exptl_absorpt_correction_T_max 0.9306
_exptl_absorpt_correction_T_min 0.7843
_exptl_absorpt_correction_type multi-scan
_exptl_absorpt_process_details SADABS
_exptl_crystal_colour colourless
_exptl_crystal_density_diffrn 1.684
_exptl_crystal_density_method 'not measured'
_exptl_crystal_description prism
_exptl_crystal_F_000 984
_exptl_crystal_size_max 0.21
_exptl_crystal_size_mid 0.12
_exptl_crystal_size_min 0.06
_refine_diff_density_max 0.644
_refine_diff_density_min -1.100
_refine_diff_density_rms 0.096
_refine_ls_extinction_method none
_refine_ls_goodness_of_fit_ref 1.029
_refine_ls_hydrogen_treatment constr
_refine_ls_matrix_type full
_refine_ls_number_parameters 244
_refine_ls_number_reflns 3351
_refine_ls_number_restraints 0
_refine_ls_restrained_S_all 1.029
_refine_ls_R_factor_all 0.0791
_refine_ls_R_factor_gt 0.0542
_refine_ls_shift/su_max 0.002
_refine_ls_shift/su_mean 0.000
_refine_ls_structure_factor_coef Fsqd
_refine_ls_weighting_details 'calc w=1/[\s^2^(Fo^2^)+(0.0771P)^2^+5.0646P] where P=(Fo^2^+2Fc^2^)/3'
_refine_ls_weighting_scheme calc
_refine_ls_wR_factor_gt 0.1458
_refine_ls_wR_factor_ref 0.1624
_reflns_number_gt 2380
_reflns_number_total 3351
_reflns_threshold_expression >2sigma(I)
_cod_data_source_file cg5004484_si_002.cif
_cod_data_source_block 11
_cod_depositor_comments 'Adding full bibliography for 4511266--4511274.cif.'
_cod_original_cell_volume 1928.0(16)
_cod_original_sg_symbol_H-M P21/c
_cod_database_code 4511274

loop_
_symmetry_equiv_pos_as_xyz
'x, y, z'
'-x, y+1/2, -z+1/2'
'-x, -y, -z'
'x, -y-1/2, z-1/2'

loop_
_atom_site_label
_atom_site_type_symbol
_atom_site_fract_x
_atom_site_fract_y
_atom_site_fract_z
_atom_site_U_iso_or_equiv
_atom_site_adp_type
_atom_site_occupancy
_atom_site_symmetry_multiplicity
_atom_site_calc_flag
_atom_site_refinement_flags
_atom_site_disorder_assembly
_atom_site_disorder_group
Ag1 Ag 0.00279(6) 0.41359(2) 0.74056(6) 0.0608(2) Uani 1 1 d . . .
N1 N -0.0518(6) 0.3286(2) 0.6275(6) 0.0441(12) Uani 1 1 d . A .
N2 N -0.1846(5) 0.32390(19) 0.5076(5) 0.0401(11) Uani 1 1 d . . .
N3 N -0.2693(6) 0.4092(2) 0.7143(6) 0.0535(14) Uani 1 1 d . A .
N4 N -0.3605(5) 0.3808(2) 0.5942(5) 0.0395(11) Uani 1 1 d . . .
N5 N 0.1138(6) 0.4910(2) 0.6934(6) 0.0470(12) Uani 1 1 d . . .
C1 C -0.1986(8) 0.2741(3) 0.4471(8) 0.0508(16) Uani 1 1 d . . .
C2 C -0.0727(8) 0.2457(3) 0.5330(8) 0.0596(18) Uani 1 1 d . . .
H2 H -0.0498 0.2097 0.5208 0.072 Uiso 1 1 calc R A .
C3 C 0.0150(7) 0.2804(3) 0.6418(7) 0.0485(15) Uani 1 1 d . A .
C4 C -0.3296(10) 0.2583(3) 0.3116(10) 0.082(3) Uani 1 1 d . . .
H4A H -0.4268 0.2535 0.3394 0.123 Uiso 1 1 calc R A .
H4B H -0.3018 0.2252 0.2717 0.123 Uiso 1 1 calc R . .
H4C H -0.3442 0.2860 0.2368 0.123 Uiso 1 1 calc R . .
C5 C 0.1628(8) 0.2699(3) 0.7688(9) 0.071(2) Uani 1 1 d . . .
H5A H 0.2114 0.3036 0.8073 0.107 Uiso 1 1 calc R A .
H5B H 0.2367 0.2490 0.7325 0.107 Uiso 1 1 calc R . .
H5C H 0.1346 0.2506 0.8474 0.107 Uiso 1 1 calc R . .
C6 C -0.4953(7) 0.3623(3) 0.6225(6) 0.0431(14) Uani 1 1 d . . .
C7 C -0.4903(7) 0.3800(3) 0.7628(7) 0.0504(16) Uani 1 1 d . . .
H7 H -0.5672 0.3741 0.8131 0.060 Uiso 1 1 calc R A .
C8 C -0.3499(8) 0.4083(3) 0.8165(7) 0.0561(17) Uani 1 1 d . A .
C9 C -0.6162(8) 0.3284(3) 0.5144(8) 0.065(2) Uani 1 1 d . . .
H9A H -0.6354 0.3429 0.4148 0.097 Uiso 1 1 calc R A .
H9B H -0.7139 0.3282 0.5427 0.097 Uiso 1 1 calc R . .
H9C H -0.5768 0.2922 0.5161 0.097 Uiso 1 1 calc R . .
C10 C -0.2875(12) 0.4366(4) 0.9628(9) 0.098(3) Uani 1 1 d . . .
H10A H -0.1948 0.4572 0.9612 0.146 Uiso 1 1 calc R A .
H10B H -0.2592 0.4107 1.0426 0.146 Uiso 1 1 calc R . .
H10C H -0.3681 0.4603 0.9789 0.146 Uiso 1 1 calc R . .
C11 C -0.2977(6) 0.3688(2) 0.4694(6) 0.0372(13) Uani 1 1 d . . .
H11 H -0.3878 0.3564 0.3870 0.045 Uiso 1 1 calc R . .
C12 C -0.2313(6) 0.4174(2) 0.4130(6) 0.0368(13) Uani 1 1 d . . .
C13 C -0.3091(8) 0.4657(3) 0.4002(9) 0.0581(18) Uani 1 1 d . . .
H13 H -0.4031 0.4689 0.4282 0.070 Uiso 1 1 calc R . .
C14 C 0.2467(8) 0.4904(3) 0.6546(9) 0.0635(19) Uani 1 1 d . . .
H14 H 0.3029 0.4582 0.6647 0.076 Uiso 1 1 calc R A .
C15 C 0.0385(7) 0.5372(3) 0.6841(7) 0.0479(15) Uani 1 1 d . . .
H15 H -0.0552 0.5386 0.7131 0.057 Uiso 1 1 calc R A .
C16 C -0.0918(7) 0.4166(2) 0.3665(6) 0.0437(14) Uani 1 1 d . . .
H16 H -0.0353 0.3847 0.3699 0.052 Uiso 1 1 calc R . .
Cl1 Cl 0.2750(2) 0.38981(10) 1.1080(2) 0.0754(6) Uani 1 1 d . . .
O1 O 0.3060(12) 0.4278(4) 1.2316(11) 0.073(3) Uiso 0.60 1 d P A 1
O2 O 0.4070(14) 0.3543(5) 1.1404(12) 0.085(3) Uiso 0.60 1 d P A 1
O3 O 0.2429(13) 0.4084(4) 0.9630(11) 0.078(3) Uiso 0.60 1 d P A 1
O4 O 0.1362(12) 0.3670(4) 1.1434(12) 0.084(3) Uiso 0.60 1 d P A 1
O1A O 0.107(2) 0.3802(8) 1.046(2) 0.104(5) Uiso 0.40 1 d P A 2
O2A O 0.345(2) 0.3336(7) 1.1161(18) 0.084(5) Uiso 0.40 1 d P A 2
O4A O 0.320(2) 0.4266(9) 0.997(2) 0.110(6) Uiso 0.40 1 d P A 2
O3A O 0.384(3) 0.4155(10) 1.218(3) 0.136(8) Uiso 0.40 1 d P A 2

loop_
_atom_site_aniso_label
_atom_site_aniso_U_11
_atom_site_aniso_U_22
_atom_site_aniso_U_33
_atom_site_aniso_U_23
_atom_site_aniso_U_13
_atom_site_aniso_U_12
Ag1 0.0570(4) 0.0554(4) 0.0582(4) 0.0045(3) -0.0034(2) -0.0184(2)
N1 0.042(3) 0.040(3) 0.047(3) 0.007(2) 0.008(2) 0.003(2)
N2 0.042(3) 0.034(3) 0.041(3) 0.000(2) 0.006(2) -0.004(2)
N3 0.048(3) 0.062(4) 0.046(3) -0.019(3) 0.007(2) -0.006(3)
N4 0.035(2) 0.044(3) 0.037(3) -0.007(2) 0.0064(19) -0.002(2)
N5 0.044(3) 0.044(3) 0.046(3) 0.006(2) 0.002(2) -0.004(2)
C1 0.056(4) 0.037(4) 0.064(4) -0.013(3) 0.025(3) -0.009(3)
C2 0.067(4) 0.034(4) 0.085(5) 0.000(4) 0.032(4) 0.010(3)
C3 0.047(3) 0.044(4) 0.057(4) 0.013(3) 0.020(3) 0.010(3)
C4 0.079(5) 0.062(5) 0.097(6) -0.039(5) 0.014(4) -0.007(4)
C5 0.056(4) 0.075(5) 0.082(5) 0.041(4) 0.020(4) 0.023(4)
C6 0.041(3) 0.047(4) 0.039(3) 0.008(3) 0.006(2) 0.006(3)
C7 0.055(4) 0.055(4) 0.044(4) 0.006(3) 0.019(3) 0.010(3)
C8 0.064(4) 0.061(5) 0.041(3) -0.010(3) 0.011(3) 0.006(3)
C9 0.051(4) 0.092(6) 0.048(4) 0.002(4) 0.009(3) -0.023(4)
C10 0.115(7) 0.127(9) 0.054(5) -0.042(5) 0.028(5) -0.021(6)
C11 0.036(3) 0.041(3) 0.031(3) -0.007(2) 0.004(2) -0.003(2)
C12 0.033(3) 0.040(3) 0.032(3) -0.002(2) 0.000(2) 0.001(2)
C13 0.043(4) 0.045(4) 0.088(5) 0.010(4) 0.021(3) 0.009(3)
C14 0.055(4) 0.037(4) 0.094(6) 0.013(4) 0.013(4) 0.010(3)
C15 0.046(3) 0.055(4) 0.041(3) 0.003(3) 0.011(3) -0.001(3)
C16 0.050(3) 0.042(4) 0.041(3) -0.004(3) 0.015(3) 0.006(3)
Cl1 0.0684(12) 0.0952(16) 0.0560(11) 0.0048(10) 0.0064(9) -0.0014(11)

loop_
_atom_type_symbol
_atom_type_description
_atom_type_scat_dispersion_real
_atom_type_scat_dispersion_imag
_atom_type_scat_source
C C 0.0033 0.0016 'International Tables Vol C Tables 4.2.6.8 and 6.1.1.4'
H H 0.0000 0.0000 'International Tables Vol C Tables 4.2.6.8 and 6.1.1.4'
N N 0.0061 0.0033 'International Tables Vol C Tables 4.2.6.8 and 6.1.1.4'
O O 0.0106 0.0060 'International Tables Vol C Tables 4.2.6.8 and 6.1.1.4'
Cl Cl 0.1484 0.1585 'International Tables Vol C Tables 4.2.6.8 and 6.1.1.4'
Ag Ag -0.8971 1.1015 'International Tables Vol C Tables 4.2.6.8 and 6.1.1.4'

loop_
_geom_angle_atom_site_label_1
_geom_angle_atom_site_label_2
_geom_angle_atom_site_label_3
_geom_angle
_geom_angle_site_symmetry_1
_geom_angle_site_symmetry_3
N5 Ag1 N3 120.21(19) . .
N5 Ag1 N1 136.66(19) . .
N3 Ag1 N1 80.58(18) . .
N5 Ag1 O3 84.1(3) . .
N3 Ag1 O3 133.0(3) . .
N1 Ag1 O3 109.9(3) . .
C3 N1 N2 104.6(5) . .
C3 N1 Ag1 137.9(4) . .
N2 N1 Ag1 117.4(3) . .
C1 N2 N1 111.9(5) . .
C1 N2 C11 128.4(5) . .
N1 N2 C11 119.4(4) . .
C8 N3 N4 105.5(5) . .
C8 N3 Ag1 131.0(4) . .
N4 N3 Ag1 117.1(4) . .
C6 N4 N3 110.9(5) . .
C6 N4 C11 129.1(5) . .
N3 N4 C11 119.5(4) . .
C14 N5 C15 117.3(6) . .
C14 N5 Ag1 120.4(4) . .
C15 N5 Ag1 121.7(4) . .
N2 C1 C2 105.6(6) . .
N2 C1 C4 123.3(6) . .
C2 C1 C4 131.1(6) . .
C1 C2 C3 107.1(6) . .
N1 C3 C2 110.7(6) . .
N1 C3 C5 119.5(6) . .
C2 C3 C5 129.8(6) . .
N4 C6 C7 106.1(5) . .
N4 C6 C9 123.3(5) . .
C7 C6 C9 130.6(6) . .
C6 C7 C8 107.3(6) . .
N3 C8 C7 110.2(5) . .
N3 C8 C10 120.6(7) . .
C7 C8 C10 129.2(7) . .
N4 C11 N2 110.1(4) . .
N4 C11 C12 112.7(5) . .
N2 C11 C12 113.5(4) . .
C13 C12 C16 116.1(5) . .
C13 C12 C11 120.5(5) . .
C16 C12 C11 123.4(5) . .
C12 C13 C14 119.2(6) . 3_566
N5 C14 C13 124.4(6) . 3_566
N5 C15 C16 122.9(6) . 3_566
C15 C16 C12 120.1(6) 3_566 .
O3A Cl1 O3 119.3(11) . .
O3A Cl1 O2 76.8(11) . .
O3 Cl1 O2 110.4(6) . .
O3A Cl1 O1A 144.0(13) . .
O3 Cl1 O1A 76.1(9) . .
O2 Cl1 O1A 131.3(9) . .
O3A Cl1 O1 32.6(10) . .
O3 Cl1 O1 119.7(6) . .
O2 Cl1 O1 106.1(6) . .
O1A Cl1 O1 111.6(9) . .
O3A Cl1 O4 118.1(12) . .
O3 Cl1 O4 113.3(7) . .
O2 Cl1 O4 112.9(7) . .
O1A Cl1 O4 37.3(7) . .
O1 Cl1 O4 93.4(6) . .
O3A Cl1 O4A 87.9(13) . .
O3 Cl1 O4A 31.9(8) . .
O2 Cl1 O4A 99.8(9) . .
O1A Cl1 O4A 105.2(11) . .
O1 Cl1 O4A 96.6(9) . .
O4 Cl1 O4A 141.5(9) . .
O3A Cl1 O2A 102.0(12) . .
O3 Cl1 O2A 109.0(8) . .
O2 Cl1 O2A 28.7(7) . .
O1A Cl1 O2A 102.6(10) . .
O1 Cl1 O2A 125.2(8) . .
O4 Cl1 O2A 88.9(8) . .
O4A Cl1 O2A 114.4(10) . .
Cl1 O3 Ag1 136.0(7) . .

loop_
_geom_bond_atom_site_label_1
_geom_bond_atom_site_label_2
_geom_bond_distance
_geom_bond_site_symmetry_2
Ag1 N5 2.251(5) .
Ag1 N3 2.320(6) .
Ag1 N1 2.345(5) .
Ag1 O3 2.497(11) .
N1 C3 1.323(8) .
N1 N2 1.368(7) .
N2 C1 1.349(8) .
N2 C11 1.466(7) .
N3 C8 1.328(9) .
N3 N4 1.369(7) .
N4 C6 1.355(7) .
N4 C11 1.442(7) .
N5 C14 1.306(9) .
N5 C15 1.313(8) .
C1 C2 1.360(9) .
C1 C4 1.495(10) .
C2 C3 1.383(10) .
C3 C5 1.506(9) .
C6 C7 1.360(8) .
C6 C9 1.495(9) .
C7 C8 1.380(9) .
C8 C10 1.488(10) .
C11 C12 1.496(8) .
C12 C13 1.368(8) .
C12 C16 1.400(8) .
C13 C14 1.377(10) 3_566
C14 C13 1.377(10) 3_566
C15 C16 1.368(9) 3_566
C16 C15 1.368(9) 3_566
Cl1 O3A 1.35(3) .
Cl1 O3 1.373(10) .
Cl1 O2 1.414(11) .
Cl1 O1A 1.434(18) .
Cl1 O1 1.450(10) .
Cl1 O4 1.456(10) .
Cl1 O4A 1.51(2) .
Cl1 O2A 1.520(17) .
